data_1100419
loop_
_publ_author_name
'Avtomonov, Evgeni V.'
'Megges, Klaus'
'Li, Xiaowang'
'Lorberth, J\"org'
'Wocadlo, Sigrid'
'Massa, Werner'
'Harms, Klaus'
'Churakov, Andrei V.'
'Howard, Judith A. K'

_publ_section_title
;
 Syntheses and structures of cyclopentadienyl arsenic compounds II.
 Pentamethyl- and tetraisopropylcyclopentadienyl arsenic amido derivatives
;
_journal_coden_ASTM JORCAI
_journal_issue 1
_journal_name_full 'Journal of Organometallic Chemistry'
_journal_page_first 79
_journal_page_last 89
_journal_paper_doi 10.1016/s0022-328x(97)00328-8
_journal_volume 544
_journal_year 1997
_chemical_formula_sum 'C40 H64 As4 N4'
_space_group_IT_number 2
_symmetry_cell_setting triclinic
_symmetry_Int_Tables_number 2
_symmetry_space_group_name_Hall '-P 1'
_symmetry_space_group_name_H-M 'P -1'
_cell_angle_alpha 80.099(1)
_cell_angle_beta 67.620(1)
_cell_angle_gamma 89.063(1)
_cell_formula_units_Z 2
_cell_length_a 11.5376(2)
_cell_length_b 13.2343(2)
_cell_length_c 14.9910(1)
_cod_database_code 1100419

loop_
_symmetry_equiv_pos_site_id
_symmetry_equiv_pos_as_xyz
1 x,y,z
2 -x,-y,-z

loop_
_atom_site_label
_atom_site_type_symbol
_atom_site_fract_x
_atom_site_fract_y
_atom_site_fract_z
As1 As 0.45415(6) 0.13579(5) 0.45086(4)
N1 N 0.4642(5) 0.0446(4) 0.3687(4)
As2 As 0.58844(6) -0.04907(5) 0.32708(4)
N2 N 0.3528(5) 0.0587(4) 0.5726(4)
As3 As 0.08936(6) -0.35884(5) 0.45376(5)
N3 N 0.1593(7) -0.4450(5) 0.3658(5)
As4 As 0.08120(6) -0.53839(5) 0.32385(5)
N4 N 0.0758(5) -0.4435(4) 0.5719(4)
C1 C 0.3239(6) 0.2267(5) 0.4210(4)
C2 C 0.2233(6) 0.1682(5) 0.4075(5)
C3 C 0.2319(6) 0.1967(5) 0.3138(5)
C4 C 0.3375(6) 0.2751(5) 0.2606(5)
C5 C 0.3899(6) 0.2943(5) 0.3229(5)
C6 C 0.2743(7) 0.2888(6) 0.5061(5)
C7 C 0.1253(6) 0.0956(5) 0.4877(6)
C8 C 0.1467(8) 0.1648(7) 0.2674(7)
C9 C 0.3681(8) 0.3256(7) 0.1560(6)
C10 C 0.4947(8) 0.3716(7) 0.3031(6)
C11 C 0.7331(6) 0.0426(5) 0.2178(5)
C12 C 0.6879(7) 0.0572(6) 0.1352(5)
C13 C 0.7468(7) -0.0063(6) 0.0730(5)
C14 C 0.8384(6) -0.0622(5) 0.1049(5)
C15 C 0.8356(6) -0.0324(5) 0.1880(5)
C16 C 0.7666(10) 0.1401(7) 0.2455(7)
C17 C 0.5913(11) 0.1315(11) 0.1253(7)
C18 C 0.7291(10) -0.0211(11) -0.0189(6)
C19 C 0.9216(9) -0.1386(6) 0.0502(6)
C20 C 0.9198(7) -0.0610(7) 0.2419(6)
C21 C 0.2473(6) -0.2723(5) 0.4256(5)
C22 C 0.3638(6) -0.3339(5) 0.4111(5)
C23 C 0.4472(6) -0.3078(5) 0.3180(5)
C24 C 0.3955(6) -0.2289(5) 0.2637(5)
C25 C 0.2805(6) -0.2054(5) 0.3254(5)
C26 C 0.2151(7) -0.2103(6) 0.5092(5)
C27 C 0.3824(7) -0.4055(6) 0.4938(6)
C28 C 0.5764(7) -0.3452(7) 0.2722(6)
C29 C 0.4649(8) -0.1809(7) 0.1592(5)
C30 C 0.1963(7) -0.1275(6) 0.3046(6)
C31 C 0.0255(6) -0.4475(5) 0.2221(5)
C32 C 0.1510(7) -0.4147(6) 0.1393(5)
C33 C 0.1724(7) -0.4792(6) 0.0741(5)
C34 C 0.0643(7) -0.5515(5) 0.1041(5)
C35 C -0.0269(6) -0.5302(5) 0.1878(5)
C36 C -0.0629(9) -0.3651(6) 0.2631(6)
C37 C 0.2251(10) -0.3217(8) 0.1345(7)
C38 C 0.2869(8) -0.4761(9) -0.0186(6)
C39 C 0.0574(11) -0.6321(7) 0.0473(7)
C40 C -0.1591(7) -0.5767(7) 0.2392(6)
H1 H 0.3976(68) 0.0301(52) 0.3567(50)
H2 H 0.3161(61) -0.0067(51) 0.5697(46)
H3 H 0.2114(70) -0.4496(61) 0.3512(58)
H4 H 0.116(11) -0.5150(88) 0.5731(82)
H5 H 0.2109(92) 0.3344(74) 0.4969(69)
H6 H 0.3328(64) 0.3256(51) 0.5228(49)
H7 H 0.2373(67) 0.2441(55) 0.5623(56)
H8 H 0.066(11) 0.0702(82) 0.4627(80)
H9 H 0.0803(81) 0.1236(65) 0.5541(65)
H10 H 0.1750(91) 0.0285(74) 0.4930(68)
H11 H 0.0949(88) 0.1105(73) 0.3084(68)
H12 H 0.1910(93) 0.1269(76) 0.2229(74)
H13 H 0.1265(81) 0.2271(70) 0.2360(64)
H14 H 0.4258(81) 0.3908(66) 0.1423(60)
H15 H 0.3075(91) 0.3551(70) 0.1487(65)
H16 H 0.3938(96) 0.2826(79) 0.1149(77)
H17 H 0.5188(73) 0.4094(60) 0.2348(61)
H18 H 0.5301(87) 0.3417(71) 0.3224(67)
H19 H 0.4708(81) 0.4249(68) 0.3414(65)
H20 H 0.8369(92) 0.1821(73) 0.1815(73)
H21 H 0.6969(89) 0.1757(69) 0.2655(66)
H22 H 0.7924(60) 0.1231(49) 0.2903(51)
H23 H 0.582(10) 0.1374(83) 0.0571(86)
H24 H 0.541(11) 0.1556(81) 0.1778(82)
H25 H 0.6429(87) 0.2133(75) 0.1258(66)
H26 H 0.675(14) 0.014(12) -0.026(11)
H27 H 0.8127(94) 0.0053(71) -0.0810(73)
H28 H 0.6987(92) -0.1050(79) -0.0084(71)
H29 H 0.9906(72) -0.1622(56) 0.0697(52)
H30 H 0.8910(78) -0.2046(69) 0.0577(60)
H31 H 0.9434(58) -0.1058(47) -0.0121(49)
H32 H 0.971(10) -0.1029(81) 0.2074(79)
H33 H 0.9744(69) -0.0068(55) 0.2321(50)
H34 H 0.8744(73) -0.1022(59) 0.3164(59)
H35 H 0.2904(81) -0.1643(64) 0.4976(60)
H36 H 0.1889(74) -0.2639(61) 0.5719(60)
H37 H 0.1366(81) -0.1746(63) 0.5122(60)
H38 H 0.4603(86) -0.4034(64) 0.4756(62)
H39 H 0.3234(77) -0.4681(63) 0.5187(58)
H40 H 0.3574(84) -0.3739(68) 0.5513(69)
H41 H 0.6101(69) -0.3929(57) 0.3177(55)
H42 H 0.635(11) -0.2836(91) 0.2444(85)
H43 H 0.5897(63) -0.3724(52) 0.2151(52)
H44 H 0.4240(98) -0.1384(79) 0.1289(75)
H45 H 0.4904(92) -0.2403(77) 0.1173(73)
H46 H 0.545(13) -0.143(10) 0.1460(95)
H47 H 0.2269(94) -0.0917(76) 0.2408(78)
H48 H 0.182(8) -0.0741(68) 0.3379(64)
H49 H 0.1072(87) -0.1578(67) 0.3117(64)
H50 H -0.0779(92) -0.3201(75) 0.2082(75)
H51 H -0.142(11) -0.3886(86) 0.3127(86)
H52 H -0.0116(63) -0.3197(52) 0.2794(48)
H53 H 0.3198(90) -0.3228(67) 0.0858(68)
H54 H 0.204(10) -0.2617(86) 0.0994(82)
H55 H 0.239(11) -0.3077(86) 0.1891(88)
H56 H 0.345(13) -0.428(10) -0.0163(96)
H57 H 0.3171(73) -0.5499(61) -0.0287(56)
H58 H 0.2655(82) -0.4589(66) -0.0810(67)
H59 H -0.0169(99) -0.6751(78) 0.0731(73)
H60 H 0.0710(64) -0.6063(52) -0.0155(55)
H61 H 0.147(10) -0.6847(81) 0.0416(76)
H62 H -0.1699(90) -0.6235(75) 0.2030(72)
H63 H -0.178(11) -0.6256(90) 0.2915(90)
H64 H -0.2045(85) -0.5185(72) 0.2306(65)
N2A* N 0.6472(5) -0.0587(4) 0.4274(4)
As1A* As 0.54585(6) -0.13579(5) 0.54914(4)
N1A* N 0.5358(5) -0.0446(4) 0.6313(4)
As2A* As 0.41156(6) 0.04907(5) 0.67292(4)
C11A* C 0.2669(6) -0.0426(5) 0.7822(5)
C12A* C 0.3121(7) -0.0572(6) 0.8648(5)
C13A* C 0.2532(7) 0.0063(6) 0.9270(5)
C14A* C 0.1616(6) 0.0622(5) 0.8951(5)
C15A* C 0.1644(6) 0.0324(5) 0.8120(5)
C16A* C 0.2334(10) -0.1401(7) 0.7545(7)
H20A* H 0.1631(92) -0.1821(73) 0.8185(73)
H21A* H 0.3031(89) -0.1757(69) 0.7345(66)
H22A* H 0.2076(60) -0.1231(49) 0.7097(51)
C20A* C 0.0802(7) 0.0610(7) 0.7581(6)
H32A* H 0.029(10) 0.1029(81) 0.7926(79)
H33A* H 0.0256(69) 0.0068(55) 0.7679(50)
H34A* H 0.1256(73) 0.1022(59) 0.6836(59)
C19A* C 0.0784(9) 0.1386(6) 0.9498(6)
H29A* H 0.0094(72) 0.1622(56) 0.9303(52)
H30A* H 0.1090(78) 0.2046(69) 0.9423(60)
H31A* H 0.0566(58) 0.1058(47) 1.0121(49)
C18A* C 0.2709(10) 0.0211(11) 1.0189(6)
H26A* H 0.325(14) -0.014(12) 1.026(11)
H27A* H 0.1873(94) -0.0053(71) 1.0810(73)
H28A* H 0.3013(92) 0.1050(79) 1.0084(71)
C17A* C 0.4087(11) -0.1315(11) 0.8747(7)
H23A* H 0.418(10) -0.1374(83) 0.9429(86)
H24A* H 0.459(11) -0.1556(81) 0.8222(82)
H25A* H 0.3571(87) -0.2133(75) 0.8742(66)
H1A* H 0.6024(68) -0.0301(52) 0.6433(50)
C1A* C 0.6761(6) -0.2267(5) 0.5790(4)
C2A* C 0.7767(6) -0.1682(5) 0.5925(5)
C3A* C 0.7681(6) -0.1967(5) 0.6862(5)
C4A* C 0.6625(6) -0.2751(5) 0.7394(5)
C5A* C 0.6101(6) -0.2943(5) 0.6771(5)
C6A* C 0.7257(7) -0.2888(6) 0.4939(5)
H5A* H 0.7891(92) -0.3344(74) 0.5031(69)
H6A* H 0.6672(64) -0.3256(51) 0.4772(49)
H7A* H 0.7627(67) -0.2441(55) 0.4377(56)
C10A* C 0.5053(8) -0.3716(7) 0.6969(6)
H17A* H 0.4812(73) -0.4094(60) 0.7652(61)
H18A* H 0.4699(87) -0.3417(71) 0.6776(67)
H19A* H 0.5292(81) -0.4249(68) 0.6586(65)
C9A* C 0.6319(8) -0.3256(7) 0.8440(6)
H14A* H 0.5742(81) -0.3908(66) 0.8577(60)
H15A* H 0.6925(91) -0.3551(70) 0.8513(65)
H16A* H 0.6062(96) -0.2826(79) 0.8851(77)
C8A* C 0.8533(8) -0.1648(7) 0.7326(7)
H11A* H 0.9051(88) -0.1105(73) 0.6916(68)
H12A* H 0.8090(93) -0.1269(76) 0.7771(74)
H13A* H 0.8735(81) -0.2271(70) 0.7640(64)
C7A* C 0.8747(6) -0.0956(5) 0.5123(6)
H8A* H 0.934(11) -0.0702(82) 0.5373(80)
H9A* H 0.9197(81) -0.1236(65) 0.4459(65)
H10A* H 0.8250(91) -0.0285(74) 0.5070(68)
H2A* H 0.6839(61) 0.0067(51) 0.4303(46)
N4A* N -0.0758(5) -0.5565(4) 0.4281(4)
As3A* As -0.08936(6) -0.64116(5) 0.54624(5)
N3A* N -0.1593(7) -0.5550(5) 0.6342(5)
As4A* As -0.08120(6) -0.46161(5) 0.67615(5)
C31A* C -0.0255(6) -0.5525(5) 0.7779(5)
C32A* C -0.1510(7) -0.5853(6) 0.8607(5)
C33A* C -0.1724(7) -0.5208(6) 0.9259(5)
C34A* C -0.0643(7) -0.4485(5) 0.8959(5)
C35A* C 0.0269(6) -0.4698(5) 0.8122(5)
C36A* C 0.0629(9) -0.6349(6) 0.7369(6)
H50A* H 0.0779(92) -0.6799(75) 0.7918(75)
H51A* H 0.142(11) -0.6114(86) 0.6873(86)
H52A* H 0.0116(63) -0.6803(52) 0.7206(48)
C40A* C 0.1591(7) -0.4233(7) 0.7608(6)
H62A* H 0.1699(90) -0.3765(75) 0.7970(72)
H63A* H 0.178(11) -0.3744(90) 0.7085(90)
H64A* H 0.2045(85) -0.4815(72) 0.7694(65)
C39A* C -0.0574(11) -0.3679(7) 0.9527(7)
H59A* H 0.0169(99) -0.3249(78) 0.9269(73)
H60A* H -0.0710(64) -0.3937(52) 1.0155(55)
H61A* H -0.147(10) -0.3153(81) 0.9584(76)
C38A* C -0.2869(8) -0.5239(9) 1.0186(6)
H56A* H -0.345(13) -0.572(10) 1.0163(96)
H57A* H -0.3171(73) -0.4501(61) 1.0287(56)
H58A* H -0.2655(82) -0.5411(66) 1.0810(67)
C37A* C -0.2251(10) -0.6783(8) 0.8655(7)
H53A* H -0.3198(90) -0.6772(67) 0.9142(68)
H54A* H -0.204(10) -0.7383(86) 0.9006(82)
H55A* H -0.239(11) -0.6923(86) 0.8109(88)
H3A* H -0.2114(70) -0.5504(61) 0.6488(58)
C21A* C -0.2473(6) -0.7277(5) 0.5744(5)
C22A* C -0.3638(6) -0.6661(5) 0.5889(5)
C23A* C -0.4472(6) -0.6922(5) 0.6820(5)
C24A* C -0.3955(6) -0.7711(5) 0.7363(5)
C25A* C -0.2805(6) -0.7946(5) 0.6746(5)
C26A* C -0.2151(7) -0.7897(6) 0.4908(5)
H35A* H -0.2904(81) -0.8357(64) 0.5024(60)
H36A* H -0.1889(74) -0.7361(61) 0.4281(60)
H37A* H -0.1366(81) -0.8254(63) 0.4878(60)
C30A* C -0.1963(7) -0.8725(6) 0.6954(6)
H47A* H -0.2269(94) -0.9083(76) 0.7592(78)
H48A* H -0.182(8) -0.9259(68) 0.6621(64)
H49A* H -0.1072(87) -0.8422(67) 0.6883(64)
C29A* C -0.4649(8) -0.8191(7) 0.8408(5)
H44A* H -0.4240(98) -0.8616(79) 0.8711(75)
H45A* H -0.4904(92) -0.7597(77) 0.8827(73)
H46A* H -0.545(13) -0.857(10) 0.8540(95)
C28A* C -0.5764(7) -0.6548(7) 0.7278(6)
H41A* H -0.6101(69) -0.6071(57) 0.6823(55)
H42A* H -0.635(11) -0.7164(91) 0.7556(85)
H43A* H -0.5897(63) -0.6276(52) 0.7849(52)
C27A* C -0.3824(7) -0.5945(6) 0.5062(6)
H38A* H -0.4603(86) -0.5966(64) 0.5244(62)
H39A* H -0.3234(77) -0.5319(63) 0.4813(58)
H40A* H -0.3574(84) -0.6261(68) 0.4487(69)
H4A* H -0.116(11) -0.4850(88) 0.4269(82)

loop_
_atom_type_symbol
_atom_type_radius_bond
C 0.68
H 0.23
As 1.21
N 0.68
